data_7203961
loop_
_publ_author_name
'Evans, Cara C.'
'Masse, Ren\'e'
'Nicoud, Jean-Fran\,cois'
'Bagieu-Beucher, Muriel'

_publ_section_title
;
 A new octupolar material for quadratic nonlinear optics:
 tris(2,2'-bipyridyl)Zn(ii) tetrakis(2-chloro-4-nitrophenolate)Zn(ii)
;
_journal_issue 6
_journal_name_full 'Journal of Materials Chemistry'
_journal_page_first 1419
_journal_paper_doi 10.1039/b000417k
_journal_volume 10
_journal_year 2000
_chemical_formula_sum 'C54 H36 Cl4 N10 O12 Zn2'
_chemical_formula_weight 644.76
_space_group_crystal_system monoclinic
_space_group_IT_number 5
_space_group_name_Hall 'C 2y'
_space_group_name_H-M_alt 'C 1 2 1'
_cell_angle_alpha 90
_cell_angle_beta 123.51(3)
_cell_angle_gamma 90
_cell_formula_units_Z 4
_cell_length_a 17.776(5)
_cell_length_b 18.613(9)
_cell_length_c 10.124(3)
_cell_measurement_reflns_used 0
_cell_measurement_temperature 296.2
_cell_measurement_theta_max 0.0
_cell_measurement_theta_min 0.0
_cell_volume 2793(2)
_computing_cell_refinement 'MSC/AFC Diffractometer Control'
_computing_data_collection 'MSC/AFC Diffractometer Control'
_computing_data_reduction 'teXsan for Windows (MSC, 1997)'
_computing_publication_material 'teXsan for Windows (MSC, 1997)'
_computing_structure_refinement 'teXsan for Windows (MSC, 1997)'
_computing_structure_solution
;
SIR92 (Altomare, et. al. 1993)
;
_diffrn_ambient_temperature 296.2
_diffrn_measurement_device CAD4
_diffrn_measurement_method \w-2\q
_diffrn_orient_matrix_UB_11 -0.05302
_diffrn_orient_matrix_UB_12 0.03314
_diffrn_orient_matrix_UB_13 -0.05597
_diffrn_orient_matrix_UB_21 0.03323
_diffrn_orient_matrix_UB_22 0.03596
_diffrn_orient_matrix_UB_23 0.08715
_diffrn_orient_matrix_UB_31 0.02524
_diffrn_orient_matrix_UB_32 0.02226
_diffrn_orient_matrix_UB_33 -0.05749
_diffrn_radiation_detector 'scintillation counter'
_diffrn_radiation_monochromator graphite
_diffrn_radiation_source 'X-ray tube'
_diffrn_radiation_type 'Mo K\a'
_diffrn_radiation_wavelength 0.7107
_diffrn_reflns_av_R_equivalents 0.11123
_diffrn_reflns_av_sigmaI/netI 0.103
_diffrn_reflns_limit_h_max 24
_diffrn_reflns_limit_h_min -24
_diffrn_reflns_limit_k_max 26
_diffrn_reflns_limit_k_min -26
_diffrn_reflns_limit_l_max 14
_diffrn_reflns_limit_l_min -14
_diffrn_reflns_number 32428
_diffrn_reflns_reduction_process 'Lp corrections applied'
_diffrn_reflns_theta_max 29.96
_diffrn_reflns_theta_min 3.26
_diffrn_standards_decay_% 0.20
_diffrn_standards_interval_count 0
_diffrn_standards_number 2
_exptl_absorpt_coefficient_mu 1.121
_exptl_absorpt_correction_T_max 1.000
_exptl_absorpt_correction_T_min 0.929
_exptl_absorpt_correction_type
;
\y scans (North,Phillips & Matthews, 1968)
;
_exptl_crystal_colour NONE
_exptl_crystal_density_diffrn 1.533
_exptl_crystal_density_meas ?
_exptl_crystal_description NONE
_exptl_crystal_F_000 1308.00
_exptl_crystal_size_max 0.50
_exptl_crystal_size_mid 0.32
_exptl_crystal_size_min 0.14
_refine_diff_density_max 1.26
_refine_diff_density_min -0.38
_refine_ls_extinction_method none
_refine_ls_goodness_of_fit_all 1.436
_refine_ls_goodness_of_fit_ref 1.440
_refine_ls_hydrogen_treatment noref
_refine_ls_matrix_type full
_refine_ls_number_constraints 0
_refine_ls_number_parameters 370
_refine_ls_number_reflns 7138
_refine_ls_number_restraints 0
_refine_ls_R_factor_all 0.0356
_refine_ls_R_factor_gt 0.0360
_refine_ls_shift/su_max 0.0000
_refine_ls_shift/su_mean 0.0000
_refine_ls_structure_factor_coef F
_refine_ls_weighting_details 'w = 1/[\s^2^(Fo) + 0.00040|Fo|^2^]'
_refine_ls_weighting_scheme sigma
_refine_ls_wR_factor_all 0.0390
_refine_ls_wR_factor_ref 0.0390
_reflns_number_gt 7138
_reflns_number_total 8349
_reflns_threshold_expression I>3.00\s(I)
_cod_data_source_file b000417k.txt
_cod_data_source_block 1
_cod_original_cell_volume 2792.8(19)
_cod_original_sg_symbol_H-M 'C 2        '
_cod_original_formula_sum 'C54 H36 Cl4 N10 O12 Zn2 '
_cod_database_code 7203961

loop_
_space_group_symop_id
_space_group_symop_operation_xyz
1 '   +x,   +y,   +z'
2 '   -x,   +y,   -z'
3 '1/2+x,1/2+y,   +z'
4 '1/2-x,1/2+y,   -z'

loop_
_atom_site_label
_atom_site_fract_x
_atom_site_fract_y
_atom_site_fract_z
_atom_site_U_iso_or_equiv
_atom_site_occupancy
_atom_site_refinement_flags
_atom_site_adp_type
_atom_site_calc_flag
_atom_site_calc_attached_atom
Zn(1) 0.5000 0.9162 0.5000 0.04897(13) 0.500 S Uani d ?
Zn(2) 1.0000 1.01831(3) 1.0000 0.04864(13) 0.500 S Uani d ?
Cl(1) 0.77237(5) 0.78541(6) 0.73541(10) 0.0947(3) 1.000 . Uani d ?
Cl(2) 0.49024(7) 1.11170(6) 0.1969(2) 0.1067(4) 1.000 . Uani d ?
O(1) 0.60180(12) 0.85351(10) 0.6301(2) 0.0624(6) 1.000 . Uani d ?
O(2) 0.7636(2) 0.7835(1) 1.3401(3) 0.0975(9) 1.000 . Uani d ?
O(3) 0.8689(2) 0.7437(1) 1.3156(3) 0.0987(8) 1.000 . Uani d ?
O(4) 0.51584(12) 0.98074(10) 0.3686(2) 0.0622(6) 1.000 . Uani d ?
O(5) 0.8474(2) 0.9921(2) 0.3134(5) 0.163(2) 1.000 . Uani d ?
O(6) 0.7807(2) 1.0909(2) 0.1959(4) 0.132(1) 1.000 . Uani d ?
N(1) 0.7946(2) 0.7729(2) 1.2603(3) 0.0793(9) 1.000 . Uani d ?
N(2) 0.7860(2) 1.0348(3) 0.2660(4) 0.1098(13) 1.000 . Uani d ?
N(3) 0.85589(13) 1.03372(11) 0.8704(3) 0.0532(6) 1.000 . Uani d ?
N(4) 0.9737(1) 1.09692(11) 0.8242(3) 0.0535(7) 1.000 . Uani d ?
N(5) 1.0101(1) 0.92787(13) 1.1400(3) 0.0542(7) 1.000 . Uani d ?
C(1) 0.6455(2) 0.8366(1) 0.7771(3) 0.0531(8) 1.000 . Uani d ?
C(2) 0.7294(2) 0.8012(2) 0.8505(3) 0.0586(8) 1.000 . Uani d ?
C(3) 0.7766(2) 0.7797(2) 1.0042(4) 0.0671(9) 1.000 . Uani d ?
C(4) 0.7435(2) 0.7940(2) 1.0958(3) 0.0639(9) 1.000 . Uani d ?
C(5) 0.6617(2) 0.8288(2) 1.0326(4) 0.0748(10) 1.000 . Uani d ?
C(6) 0.6141(2) 0.8497(2) 0.8764(4) 0.0688(9) 1.000 . Uani d ?
C(7) 0.5804(2) 0.99091(13) 0.3456(3) 0.0500(7) 1.000 . Uani d ?
C(8) 0.5790(2) 1.0528(1) 0.2638(3) 0.0585(8) 1.000 . Uani d ?
C(9) 0.6452(2) 1.0679(2) 0.2371(4) 0.0682(9) 1.000 . Uani d ?
C(10) 0.7159(2) 1.0200(2) 0.2946(4) 0.0734(9) 1.000 . Uani d ?
C(11) 0.7199(2) 0.9587(2) 0.3739(4) 0.0759(10) 1.000 . Uani d ?
C(12) 0.6534(2) 0.9443(2) 0.4001(4) 0.0636(9) 1.000 . Uani d ?
C(13) 0.8001(2) 1.0005(1) 0.9009(4) 0.0631(9) 1.000 . Uani d ?
C(14) 0.7092(2) 1.0173(2) 0.8193(4) 0.0702(9) 1.000 . Uani d ?
C(15) 0.6751(2) 1.0681(2) 0.7052(4) 0.0700(9) 1.000 . Uani d ?
C(16) 0.7321(2) 1.1019(2) 0.6719(3) 0.0622(8) 1.000 . Uani d ?
C(17) 0.8227(2) 1.08404(13) 0.7578(3) 0.0493(7) 1.000 . Uani d ?
C(18) 0.8882(2) 1.11977(13) 0.7309(3) 0.0504(8) 1.000 . Uani d ?
C(19) 0.8654(2) 1.1738(2) 0.6229(4) 0.0745(10) 1.000 . Uani d ?
C(20) 0.9306(3) 1.2047(2) 0.6079(4) 0.0847(12) 1.000 . Uani d ?
C(21) 1.0171(2) 1.1799(2) 0.6982(4) 0.0754(11) 1.000 . Uani d ?
C(22) 1.0366(2) 1.1262(2) 0.8052(4) 0.0666(9) 1.000 . Uani d ?
C(23) 1.0280(2) 0.9306(2) 1.2861(4) 0.0710(10) 1.000 . Uani d ?
C(24) 1.0430(2) 0.8705(2) 1.3752(4) 0.0750(11) 1.000 . Uani d ?
C(25) 1.0374(2) 0.8054(2) 1.3130(5) 0.0810(11) 1.000 . Uani d ?
C(26) 1.0187(2) 0.8010(2) 1.1635(4) 0.0694(9) 1.000 . Uani d ?
C(27) 1.0073(1) 0.8635(1) 1.0780(3) 0.0514(7) 1.000 . Uani d ?
H(1) 0.8322 0.7548 1.0479 0.081 1.000 . Uiso c ?
H(2) 0.6428 0.8346 1.1243 0.047 1.000 . Uiso c ?
H(3) 0.5581 0.8738 0.8337 0.083 1.000 . Uiso c ?
H(4) 0.6300 1.1189 0.1566 0.047 1.000 . Uiso c ?
H(5) 0.7615 0.9191 0.4090 0.047 1.000 . Uiso c ?
H(6) 0.6570 0.9020 0.4560 0.076 1.000 . Uiso c ?
H(7) 0.8337 0.9666 0.9983 0.047 1.000 . Uiso c ?
H(8) 0.6712 0.9933 0.8436 0.084 1.000 . Uiso c ?
H(9) 0.6128 1.0803 0.6484 0.084 1.000 . Uiso c ?
H(10) 0.7093 1.1373 0.5906 0.074 1.000 . Uiso c ?
H(11) 0.8048 1.1901 0.5587 0.089 1.000 . Uiso c ?
H(12) 0.9156 1.2430 0.5356 0.101 1.000 . Uiso c ?
H(13) 1.0626 1.1993 0.6867 0.091 1.000 . Uiso c ?
H(14) 1.1045 1.1044 0.8917 0.047 1.000 . Uiso c ?
H(15) 1.0309 0.9761 1.3310 0.084 1.000 . Uiso c ?
H(16) 1.0570 0.8746 1.4802 0.090 1.000 . Uiso c ?
H(17) 1.0464 0.7628 1.3726 0.096 1.000 . Uiso c ?
H(18) 1.0134 0.7553 1.1172 0.084 1.000 . Uiso c ?

loop_
_atom_site_aniso_label
_atom_site_aniso_U_11
_atom_site_aniso_U_22
_atom_site_aniso_U_33
_atom_site_aniso_U_12
_atom_site_aniso_U_13
_atom_site_aniso_U_23
Zn(1) 0.0488(2) 0.0489(3) 0.0604(3) 0.0000 0.0371(2) 0.0000
Zn(2) 0.0479(2) 0.0467(3) 0.0608(3) 0.0000 0.0361(2) 0.0000
Cl(1) 0.0622(5) 0.1434(8) 0.0868(6) 0.0174(5) 0.0463(4) -0.0063(5)
Cl(2) 0.1051(7) 0.0767(6) 0.1777(11) 0.0313(5) 0.1030(8) 0.0533(6)
O(1) 0.0614(11) 0.0682(12) 0.0599(12) 0.0157(9) 0.0350(10) 0.0033(10)
O(2) 0.123(2) 0.096(2) 0.079(2) -0.003(2) 0.059(2) 0.0115(13)
O(3) 0.076(2) 0.112(2) 0.081(2) 0.003(1) 0.0264(12) 0.019(1)
O(4) 0.0580(11) 0.0623(11) 0.085(1) 0.0007(9) 0.0516(11) 0.0140(10)
O(5) 0.119(2) 0.226(4) 0.215(4) 0.058(3) 0.138(3) 0.077(3)
O(6) 0.124(2) 0.166(3) 0.169(3) -0.013(2) 0.121(2) 0.028(2)
N(1) 0.084(2) 0.073(2) 0.070(2) -0.015(2) 0.036(2) 0.004(1)
N(2) 0.083(2) 0.160(4) 0.122(3) -0.001(2) 0.079(2) 0.018(2)
N(3) 0.0457(11) 0.052(1) 0.070(1) -0.0056(9) 0.0376(10) -0.0021(10)
N(4) 0.0495(12) 0.0525(13) 0.069(1) -0.0034(10) 0.0397(11) 0.0055(11)
N(5) 0.0551(12) 0.059(2) 0.0560(13) -0.0004(11) 0.0354(11) 0.0018(11)
C(1) 0.055(2) 0.043(1) 0.062(2) -0.0003(12) 0.033(2) 0.0003(12)
C(2) 0.047(1) 0.065(2) 0.061(2) -0.0050(13) 0.0278(13) -0.010(1)
C(3) 0.049(2) 0.066(2) 0.074(2) -0.0010(13) 0.026(2) 0.002(2)
C(4) 0.066(2) 0.057(2) 0.062(2) -0.008(1) 0.031(2) 0.001(1)
C(5) 0.092(2) 0.071(2) 0.076(2) 0.003(2) 0.056(2) 0.008(2)
C(6) 0.071(2) 0.071(2) 0.075(2) 0.015(1) 0.047(2) 0.007(2)
C(7) 0.0490(13) 0.053(1) 0.054(1) -0.0056(10) 0.0317(12) -0.0038(11)
C(8) 0.060(2) 0.055(2) 0.072(2) -0.0015(12) 0.044(2) 0.005(1)
C(9) 0.073(2) 0.069(2) 0.079(2) -0.008(2) 0.051(2) 0.005(2)
C(10) 0.066(2) 0.097(2) 0.082(2) -0.010(2) 0.058(2) -0.001(2)
C(11) 0.069(2) 0.083(2) 0.097(2) 0.019(2) 0.059(2) 0.015(2)
C(12) 0.064(2) 0.062(2) 0.079(2) 0.0022(13) 0.049(2) 0.008(1)
C(13) 0.057(2) 0.064(2) 0.083(2) -0.0109(12) 0.047(2) -0.000(1)
C(14) 0.058(2) 0.071(2) 0.101(2) -0.023(2) 0.055(2) -0.023(2)
C(15) 0.043(2) 0.071(2) 0.090(2) -0.0043(13) 0.034(2) -0.018(2)
C(16) 0.045(1) 0.066(2) 0.068(2) 0.0006(13) 0.026(1) -0.007(2)
C(17) 0.047(1) 0.049(1) 0.057(2) -0.0052(11) 0.0324(13) -0.0059(12)
C(18) 0.053(2) 0.044(1) 0.063(2) 0.0011(12) 0.037(1) 0.0023(12)
C(19) 0.071(2) 0.079(2) 0.082(2) 0.019(2) 0.048(2) 0.021(2)
C(20) 0.104(3) 0.071(2) 0.104(3) 0.009(2) 0.074(2) 0.034(2)
C(21) 0.084(2) 0.068(2) 0.103(2) -0.009(2) 0.069(2) 0.006(2)
C(22) 0.066(2) 0.064(2) 0.091(2) -0.001(1) 0.056(2) 0.012(2)
C(23) 0.076(2) 0.085(2) 0.068(2) -0.001(2) 0.050(2) 0.001(2)
C(24) 0.071(2) 0.102(3) 0.065(2) 0.004(2) 0.045(2) 0.027(2)
C(25) 0.061(2) 0.084(3) 0.085(2) -0.009(2) 0.032(2) 0.030(2)
C(26) 0.059(2) 0.060(2) 0.082(2) -0.0050(13) 0.035(2) 0.010(2)
C(27) 0.0359(12) 0.052(1) 0.063(2) -0.0016(11) 0.0250(12) 0.0027(12)

loop_
_atom_type_symbol
_atom_type_oxidation_number
_atom_type_number_in_cell
_atom_type_scat_dispersion_real
_atom_type_scat_dispersion_imag
_atom_type_scat_source
C 0 108 0.002 0.002
;International Tables for Crystallography
(1992, Vol. C, Table 6.1.1.2)
;
H 0 72 0.000 0.000
;International Tables for Crystallography
(1992, Vol. C, Table 6.1.1.2)
;
N 0 20 0.004 0.003
;International Tables for Crystallography
(1992, Vol. C, Table 6.1.1.2)
;
O 0 24 0.008 0.006
;International Tables for Crystallography
(1992, Vol. C, Table 6.1.1.2)
;
Zn 0 4 0.222 1.431
;International Tables for Crystallography
(1992, Vol. C, Tables 4.2.6.8 and 6.1.1.1)
;
Cl 0 8 0.132 0.159
;International Tables for Crystallography
(1992, Vol. C, Tables 4.2.6.8 and 6.1.1.1)
;

loop_
_geom_angle_atom_site_label_1
_geom_angle_atom_site_label_2
_geom_angle_atom_site_label_3
_geom_angle
_geom_angle_site_symmetry_1
_geom_angle_site_symmetry_2
_geom_angle_site_symmetry_3
_geom_angle_publ_flag
O1 ZN1 O1 105.8(1) . . . ?
O1 ZN1 O4 114.09(10) . . . ?
O1 ZN1 O4 110.18(10) . . . ?
O1 ZN1 O4 110.18(10) 2_656 2_656 2_656 ?
O1 ZN1 O4 114.09(10) 2_656 2_656 2_656 ?
O4 ZN1 O4 102.8(2) . . . ?
N3 ZN2 N3 164.72(13) . . . ?
N3 ZN2 N4 76.29(10) . . . ?
N3 ZN2 N4 93.20(10) . . . ?
N3 ZN2 N5 98.29(10) . . . ?
N3 ZN2 N5 93.70(10) . . . ?
N3 ZN2 N4 93.20(10) 2_757 2_757 2_757 ?
N3 ZN2 N4 76.29(10) 2_757 2_757 2_757 ?
N3 ZN2 N5 93.70(10) 2_757 2_757 2_757 ?
N3 ZN2 N5 98.29(10) 2_757 2_757 2_757 ?
N4 ZN2 N4 94.1(1) . . . ?
N4 ZN2 N5 169.71(10) . . . ?
N4 ZN2 N5 94.98(10) . . . ?
N4 ZN2 N5 94.98(10) 2_757 2_757 2_757 ?
N4 ZN2 N5 169.71(10) 2_757 2_757 2_757 ?
N5 ZN2 N5 76.5(2) . . . ?
ZN1 O1 C1 132.8(2) . . . ?
O3 O2 N1 29.2(2) . . . ?
O2 O3 N1 28.7(2) . . . ?
ZN1 O4 C7 133.8(2) . . . ?
O6 O5 N2 28.7(2) . . . ?
O5 O6 N2 28.2(2) . . . ?
O2 N1 O3 122.0(4) . . . ?
O2 N1 C4 119.6(4) . . . ?
O3 N1 C4 118.4(4) . . . ?
O5 N2 O6 123.2(4) . . . ?
O5 N2 C10 118.6(5) . . . ?
O6 N2 C10 118.2(4) . . . ?
ZN2 N3 C13 125.4(2) . . . ?
ZN2 N3 C17 115.4(2) . . . ?
ZN2 N3 H7 96.7 . . . no
C13 N3 C17 119.0(3) . . . ?
C13 N3 H7 28.7 . . . no
C17 N3 H7 147.5 . . . no
ZN2 N4 C18 116.4(2) . . . ?
ZN2 N4 C22 125.1(2) . . . ?
ZN2 N4 H14 94.7 . . . no
C18 N4 C22 118.5(3) . . . ?
C18 N4 H14 148.8 . . . no
C22 N4 H14 30.3 . . . no
ZN2 N5 C23 125.9(3) . . . ?
ZN2 N5 C27 115.1(2) . . . ?
ZN2 N5 H15 101.1 . . . no
C23 N5 C27 118.5(3) . . . ?
C23 N5 H15 25.0 . . . no
C27 N5 H15 143.5 . . . no
O1 C1 C2 121.0(3) . . . ?
O1 C1 C6 124.0(3) . . . ?
O1 C1 H3 100.0 . . . no
C2 C1 C6 115.0(3) . . . ?
C2 C1 H3 139.0 . . . no
C6 C1 H3 24.0 . . . no
CL1 C2 C1 117.0(3) . . . ?
CL1 C2 C3 119.8(3) . . . ?
CL1 C2 H1 95.7 . . . no
C1 C2 C3 123.2(3) . . . ?
C1 C2 H1 147.3 . . . no
C3 C2 H1 24.1 . . . no
C2 C3 C4 119.5(3) . . . ?
C2 C3 H1 120.2 . . . no
C4 C3 H1 120.2 . . . no
N1 C4 C3 119.7(3) . . . ?
N1 C4 C5 119.5(3) . . . ?
N1 C4 H1 95.8 . . . no
N1 C4 H2 88.9 . . . no
C3 C4 C5 120.8(3) . . . ?
C3 C4 H1 23.9 . . . no
C3 C4 H2 151.3 . . . no
C5 C4 H1 144.7 . . . no
C5 C4 H2 30.6 . . . no
H1 C4 H2 175.0 . . . no
C4 C5 C6 119.1(3) . . . ?
C4 C5 H2 111.7 . . . no
C4 C5 H3 143.5 . . . no
C6 C5 H2 129.2 . . . no
C6 C5 H3 24.5 . . . no
H2 C5 H3 104.7 . . . no
C1 C6 C5 122.4(3) . . . ?
C1 C6 H3 118.8 . . . no
C5 C6 H3 118.8 . . . no
O4 C7 C8 119.4(3) . . . ?
O4 C7 C12 123.8(3) . . . ?
O4 C7 H6 99.9 . . . no
C8 C7 C12 116.8(3) . . . ?
C8 C7 H6 140.7 . . . no
C12 C7 H6 24.0 . . . no
CL2 C8 C7 117.8(2) . . . ?
CL2 C8 C9 119.3(3) . . . ?
CL2 C8 H4 89.3 . . . no
C7 C8 C9 122.9(3) . . . ?
C7 C8 H4 152.9 . . . no
C9 C8 H4 30.2 . . . no
C8 C9 C10 117.6(3) . . . ?
C8 C9 H4 114.0 . . . no
C10 C9 H4 128.2 . . . no
N2 C10 C9 118.3(4) . . . ?
N2 C10 C11 120.1(4) . . . ?
N2 C10 H5 99.5 . . . no
C9 C10 C11 121.6(3) . . . ?
C9 C10 H5 142.0 . . . no
C11 C10 H5 20.6 . . . no
C10 C11 C12 120.2(3) . . . ?
C10 C11 H5 129.2 . . . no
C10 C11 H6 144.4 . . . no
C12 C11 H5 110.4 . . . no
C12 C11 H6 24.2 . . . no
H5 C11 H6 86.3 . . . no
C7 C12 C11 120.9(3) . . . ?
C7 C12 H5 148.6 . . . no
C7 C12 H6 119.5 . . . no
C11 C12 H5 27.9 . . . no
C11 C12 H6 119.6 . . . no
H5 C12 H6 91.9 . . . no
N3 C13 C14 121.7(3) . . . ?
N3 C13 H7 112.8 . . . no
N3 C13 H8 145.5 . . . no
C14 C13 H7 125.1 . . . no
C14 C13 H8 23.8 . . . no
H7 C13 H8 101.4 . . . no
C13 C14 C15 119.6(3) . . . ?
C13 C14 H7 23.2 . . . no
C13 C14 H8 120.1 . . . no
C13 C14 H9 143.7 . . . no
C15 C14 H7 142.5 . . . no
C15 C14 H8 120.3 . . . no
C15 C14 H9 24.1 . . . no
H7 C14 H8 97.0 . . . no
H7 C14 H9 166.4 . . . no
H8 C14 H9 96.2 . . . no
C14 C15 C16 119.0(3) . . . ?
C14 C15 H8 24.1 . . . no
C14 C15 H9 120.5 . . . no
C14 C15 H10 142.8 . . . no
C16 C15 H8 143.1 . . . no
C16 C15 H9 120.5 . . . no
C16 C15 H10 23.8 . . . no
H8 C15 H9 96.4 . . . no
H8 C15 H10 166.9 . . . no
H9 C15 H10 96.7 . . . no
C15 C16 C17 119.5(3) . . . ?
C15 C16 H9 23.7 . . . no
C15 C16 H10 120.3 . . . no
C17 C16 H9 143.2 . . . no
C17 C16 H10 120.2 . . . no
H9 C16 H10 96.6 . . . no
N3 C17 C16 121.2(3) . . . ?
N3 C17 C18 116.5(3) . . . ?
N3 C17 H10 145.1 . . . no
C16 C17 C18 122.2(3) . . . ?
C16 C17 H10 23.8 . . . no
C18 C17 H10 98.4 . . . no
N4 C18 C17 115.2(3) . . . ?
N4 C18 C19 121.0(3) . . . ?
N4 C18 H11 144.9 . . . no
C17 C18 C19 123.7(3) . . . ?
C17 C18 H11 99.8 . . . no
C19 C18 H11 23.9 . . . no
C18 C19 C20 119.9(3) . . . ?
C18 C19 H11 120.2 . . . no
C18 C19 H12 143.7 . . . no
C20 C19 H11 119.9 . . . no
C20 C19 H12 23.9 . . . no
H11 C19 H12 96.0 . . . no
C19 C20 C21 119.5(3) . . . ?
C19 C20 H11 24.0 . . . no
C19 C20 H12 120.3 . . . no
C19 C20 H13 143.3 . . . no
C21 C20 H11 143.5 . . . no
C21 C20 H12 120.2 . . . no
C21 C20 H13 23.8 . . . no
H11 C20 H12 96.3 . . . no
H11 C20 H13 167.2 . . . no
H12 C20 H13 96.4 . . . no
C20 C21 C22 118.3(3) . . . ?
C20 C21 H12 24.0 . . . no
C20 C21 H13 120.7 . . . no
C20 C21 H14 142.2 . . . no
C22 C21 H12 142.3 . . . no
C22 C21 H13 120.9 . . . no
C22 C21 H14 24.1 . . . no
H12 C21 H13 96.8 . . . no
H12 C21 H14 166.0 . . . no
H13 C21 H14 97.0 . . . no
N4 C22 C21 122.7(3) . . . ?
N4 C22 H13 146.3 . . . no
N4 C22 H14 111.6 . . . no
C21 C22 H13 23.7 . . . no
C21 C22 H14 125.6 . . . no
H13 C22 H14 102.0 . . . no
N5 C23 C24 122.8(4) . . . ?
N5 C23 H15 118.8 . . . no
N5 C23 H16 146.7 . . . no
C24 C23 H15 118.4 . . . no
C24 C23 H16 23.9 . . . no
H15 C23 H16 94.5 . . . no
C23 C24 C25 119.4(3) . . . ?
C23 C24 H15 24.7 . . . no
C23 C24 H16 120.4 . . . no
C23 C24 H17 143.6 . . . no
C25 C24 H15 144.1 . . . no
C25 C24 H16 120.2 . . . no
C25 C24 H17 24.2 . . . no
H15 C24 H16 95.7 . . . no
H15 C24 H17 168.2 . . . no
H16 C24 H17 96.0 . . . no
C24 C25 C26 119.0(4) . . . ?
C24 C25 H16 24.3 . . . no
C24 C25 H17 120.6 . . . no
C24 C25 H18 143.2 . . . no
C26 C25 H16 143.3 . . . no
C26 C25 H17 120.4 . . . no
C26 C25 H18 24.2 . . . no
H16 C25 H17 96.3 . . . no
H16 C25 H18 167.5 . . . no
H17 C25 H18 96.2 . . . no
C25 C26 C27 120.2(4) . . . ?
C25 C26 H17 24.1 . . . no
C25 C26 H18 119.9 . . . no
C27 C26 H17 144.3 . . . no
C27 C26 H18 119.9 . . . no
H17 C26 H18 95.8 . . . no
N5 C27 C26 119.9(3) . . . ?
N5 C27 C27 116.6(2) . . . ?
N5 C27 H18 143.6 . . . no
C26 C27 C27 123.5(2) . . . ?
C26 C27 H18 23.8 . . . no
C27 C27 H18 99.8 2_757 2_757 2_757 no

loop_
_geom_bond_atom_site_label_1
_geom_bond_atom_site_label_2
_geom_bond_distance
_geom_bond_site_symmetry_1
_geom_bond_site_symmetry_2
_geom_bond_publ_flag
ZN1 O1 1.934(2) . . ?
ZN1 O1 1.934(2) . . ?
ZN1 O4 1.925(2) . . ?
ZN1 O4 1.925(2) . . ?
ZN2 N3 2.158(3) . . ?
ZN2 N3 2.158(3) . . ?
ZN2 N4 2.147(3) . . ?
ZN2 N4 2.147(3) . . ?
ZN2 N5 2.143(3) . . ?
ZN2 N5 2.143(3) . . ?
CL1 C2 1.736(3) . . ?
CL2 C8 1.724(3) . . ?
O1 C1 1.281(4) . . ?
O2 O3 2.151(5) . . ?
O2 N1 1.220(4) . . ?
O3 N1 1.239(4) . . ?
O4 C7 1.305(4) . . ?
O5 O6 2.155(6) . . ?
O5 N2 1.215(5) . . ?
O6 N2 1.236(5) . . ?
N1 C4 1.443(5) . . ?
N2 C10 1.454(4) . . ?
N3 C13 1.341(4) . . ?
N3 C17 1.335(4) . . ?
N3 H7 1.99 . . no
N4 C18 1.340(4) . . ?
N4 C22 1.350(4) . . ?
N4 H14 2.04 . . no
N5 C23 1.332(4) . . ?
N5 C27 1.342(4) . . ?
N5 H15 1.97 . . no
C1 C2 1.409(4) . . ?
C1 C6 1.415(5) . . ?
C1 H3 2.05 . . no
C2 C3 1.357(5) . . ?
C2 H1 2.01 . . no
C3 C4 1.371(5) . . ?
C3 H1 0.95 . . no
C4 C5 1.385(5) . . ?
C4 H1 2.02 . . no
C4 H2 2.10 . . no
C5 C6 1.374(5) . . ?
C5 H2 1.15 . . no
C5 H3 2.01 . . no
C6 H3 0.95 . . no
C7 C8 1.411(4) . . ?
C7 C12 1.396(4) . . ?
C7 H6 2.04 . . no
C8 C9 1.374(5) . . ?
C8 H4 2.15 . . no
C9 C10 1.381(5) . . ?
C9 H4 1.18 . . no
C10 C11 1.374(6) . . ?
C10 H5 2.12 . . no
C11 C12 1.372(5) . . ?
C11 H5 0.96 . . no
C11 H6 2.02 . . no
C12 H5 1.93 . . no
C12 H6 0.95 . . no
C13 C14 1.385(5) . . ?
C13 H7 1.04 . . no
C13 H8 2.03 . . no
C14 C15 1.349(5) . . ?
C14 H7 2.16 . . no
C14 H8 0.95 . . no
C14 H9 2.01 . . no
C15 C16 1.383(5) . . ?
C15 H8 2.00 . . no
C15 H9 0.95 . . no
C15 H10 2.04 . . no
C16 C17 1.382(4) . . ?
C16 H9 2.04 . . no
C16 H10 0.95 . . no
C17 C18 1.491(4) . . ?
C17 H10 2.04 . . no
C18 C19 1.372(5) . . ?
C18 H11 2.02 . . no
C19 C20 1.375(5) . . ?
C19 H11 0.95 . . no
C19 H12 2.03 . . no
C20 C21 1.365(5) . . ?
C20 H11 2.02 . . no
C20 H12 0.95 . . no
C20 H13 2.02 . . no
C21 C22 1.371(5) . . ?
C21 H12 2.02 . . no
C21 H13 0.95 . . no
C21 H14 2.21 . . no
C22 H13 2.03 . . no
C22 H14 1.11 . . no
C23 C24 1.367(5) . . ?
C23 H15 0.95 . . no
C23 H16 2.02 . . no
C24 C25 1.344(6) . . ?
C24 H15 2.00 . . no
C24 H16 0.95 . . no
C24 H17 2.01 . . no
C25 C26 1.361(6) . . ?
C25 H16 2.00 . . no
C25 H17 0.95 . . no
C25 H18 2.01 . . no
C26 C27 1.396(5) . . ?
C26 H17 2.02 . . no
C26 H18 0.95 . . no
C27 C27 1.452(6) . . ?
C27 H18 2.04 . . no

loop_
_geom_contact_atom_site_label_1
_geom_contact_atom_site_label_2
_geom_contact_distance
_geom_contact_site_symmetry_1
_geom_contact_site_symmetry_2
_geom_contact_publ_flag
O1 H12 2.5619 . 4_646 no
O1 C20 3.504(4) . 4_646 no
O1 C14 3.546(4) . . no
O2 H5 2.6249 . 1_556 no
O2 H11 2.6298 . 4_647 no
O2 H10 2.7841 . 4_647 no
O2 H17 3.0280 . 2_758 no
O2 C19 3.241(5) . 4_647 no
O2 C25 3.362(5) . 2_758 no
O2 C16 3.384(5) . 4_647 no
O2 C11 3.414(6) . 1_556 no
O2 C24 3.436(5) . 2_758 no
O3 H17 2.6670 . 2_758 no
O3 H10 2.8641 . 4_647 no
O3 H17 2.9004 . . no
O3 H16 2.9904 . 2_758 no
O3 H9 3.0574 . 4_647 no
O3 C25 3.222(5) . . no
O3 C16 3.233(5) . 4_647 no
O3 C15 3.340(5) . 4_647 no
O3 C25 3.364(5) . 2_758 no
O3 C24 3.523(5) . 2_758 no
O4 H8 2.7993 . 2_656 no
O4 H9 2.8747 . 2_656 no
O4 H9 3.0072 . . no
O4 C15 3.408(5) . . no
O4 C14 3.418(4) . 2_656 no
O4 C15 3.453(4) . 2_656 no
O5 H16 2.8487 . 2_757 no
O5 H15 3.0211 . 2_757 no
O5 C24 3.475(6) . 2_757 no
O5 C23 3.559(5) . 1_554 no
O5 C23 3.569(6) . 2_757 no
O6 H14 2.6474 . 2_756 no
O6 C22 3.320(4) . 2_756 no
O6 C21 3.543(5) . 2_756 no
O6 C14 3.561(6) . 1_554 no
N1 H10 2.9610 . 4_647 no
N1 C16 3.345(5) . 4_647 no
C1 H13 2.8358 . 3_445 no
C1 H8 2.9715 . . no
C1 C14 3.501(5) . . no
C1 C21 3.511(5) . 3_445 no
C6 H8 2.9419 . . no
C6 C21 3.574(6) . 3_445 no
C7 C15 3.373(5) . . no
C7 C16 3.552(5) . . no
C8 C16 3.592(5) . . no
C20 H13 3.0521 . 2_756 no
C24 H16 2.8610 . 2_758 no
C24 H5 3.0464 . 2_757 no
C26 H1 2.9677 . . no
H12 H13 2.6148 . 2_756 no
H16 H16 2.2735 . 2_758 no

loop_
_geom_torsion_atom_site_label_1
_geom_torsion_atom_site_label_2
_geom_torsion_atom_site_label_3
_geom_torsion_atom_site_label_4
_geom_torsion_site_symmetry_1
_geom_torsion_site_symmetry_2
_geom_torsion_site_symmetry_3
_geom_torsion_site_symmetry_4
_geom_torsion
_geom_torsion_publ_flag
ZN1 O1 C1 C2 . . . . -166.4(2) no
ZN1 O1 C1 C6 . . . . 15.1(5) no
ZN1 O1 C1 C2 . . . . -166.4(2) no
ZN1 O1 C1 C6 . . . . 15.1(5) no
ZN1 O4 C7 C8 . . . . -167.4(2) no
ZN1 O4 C7 C12 . . . . 11.5(5) no
ZN1 O4 C7 C8 . . . . -167.4(2) no
ZN1 O4 C7 C12 . . . . 11.5(5) no
ZN2 N3 C13 C14 . . . . 175.2(3) no
ZN2 N3 C17 C16 . . . . -176.5(2) no
ZN2 N3 C17 C18 . . . . 3.2(3) no
ZN2 N3 C13 C14 . . . . 175.2(3) no
ZN2 N3 C17 C16 . . . . -176.5(2) no
ZN2 N3 C17 C18 . . . . 3.2(3) no
ZN2 N4 C18 C17 . . . . -3.1(4) no
ZN2 N4 C18 C19 . . . . 175.0(3) no
ZN2 N4 C22 C21 . . . . -175.3(3) no
ZN2 N4 C18 C17 . . . . -3.1(4) no
ZN2 N4 C18 C19 . . . . 175.0(3) no
ZN2 N4 C22 C21 . . . . -175.3(3) no
ZN2 N5 C23 C24 . . . . -172.8(3) no
ZN2 N5 C27 C26 . . . . 176.2(2) no
ZN2 N5 C27 C27 . . . . -3.4(4) no
ZN2 N5 C23 C24 . . . . -172.8(3) no
ZN2 N5 C27 C26 . . . . 176.2(2) no
ZN2 N5 C27 C27 . . . . -3.4(4) no
CL1 C2 C1 O1 . . . . 2.7(4) no
CL1 C2 C1 C6 . . . . -178.7(3) no
CL1 C2 C3 C4 . . . . 178.3(3) no
CL2 C8 C7 O4 . . . . -0.4(4) no
CL2 C8 C7 C12 . . . . -179.4(3) no
CL2 C8 C9 C10 . . . . 179.0(3) no
O1 ZN1 O1 C1 . . . . -106.2(3) no
O1 ZN1 O4 C7 . . . . 1.3(3) no
O1 ZN1 O4 C7 . . . . -117.5(3) no
O1 C1 C2 C3 . . . . -177.5(3) no
O1 C1 C6 C5 . . . . 178.1(4) no
O2 O3 N1 C4 . . . . -179.2(6) no
O2 N1 C4 C3 . . . . -177.5(3) no
O2 N1 C4 C5 . . . . 2.8(5) no
O3 O2 N1 C4 . . . . 179.1(6) no
O3 N1 C4 C3 . . . . 1.7(5) no
O3 N1 C4 C5 . . . . -178.0(3) no
O4 ZN1 O1 C1 . . . . 132.5(3) no
O4 ZN1 O1 C1 . . . . 17.5(3) no
O4 ZN1 O4 C7 . . . . 120.6(3) no
O4 C7 C8 C9 . . . . 178.9(3) no
O4 C7 C12 C11 . . . . -179.1(3) no
O5 O6 N2 C10 . . . . 179.2(9) no
O5 N2 C10 C9 . . . . -178.5(5) no
O5 N2 C10 C11 . . . . 0.1(7) no
O6 O5 N2 C10 . . . . -179.2(9) no
O6 N2 C10 C9 . . . . 2.3(6) no
O6 N2 C10 C11 . . . . -179.2(4) no
N1 C4 C3 C2 . . . . -178.5(3) no
N1 C4 C5 C6 . . . . 179.1(3) no
N2 C10 C9 C8 . . . . 179.4(4) no
N2 C10 C11 C12 . . . . -179.6(4) no
N3 ZN2 N3 C13 . . . . -131.8(3) no
N3 ZN2 N3 C17 . . . . 43.9(2) no
N3 ZN2 N4 C18 . . . . 3.6(2) no
N3 ZN2 N4 C22 . . . . -178.9(3) no
N3 ZN2 N4 C18 . . . . -165.2(2) no
N3 ZN2 N4 C22 . . . . 12.4(3) no
N3 ZN2 N5 C23 . . . . -94.4(3) no
N3 ZN2 N5 C27 . . . . 93.1(2) no
N3 ZN2 N5 C23 . . . . 76.1(3) no
N3 ZN2 N5 C27 . . . . -96.4(2) no
N3 C13 C14 C15 . . . . 0.4(5) no
N3 C17 C16 C15 . . . . 1.3(5) no
N3 C17 C18 N4 . . . . -0.1(4) no
N3 C17 C18 C19 . . . . -178.1(3) no
N4 ZN2 N3 C13 . . . . -179.3(3) no
N4 ZN2 N3 C17 . . . . -3.6(2) no
N4 ZN2 N3 C13 . . . . -85.9(3) no
N4 ZN2 N3 C17 . . . . 89.8(2) no
N4 ZN2 N4 C18 . . . . -88.7(2) no
N4 ZN2 N4 C22 . . . . 88.8(3) no
N4 ZN2 N5 C23 . . . . -151.8(5) no
N4 ZN2 N5 C27 . . . . 35.6(7) no
N4 ZN2 N5 C23 . . . . -0.4(3) no
N4 ZN2 N5 C27 . . . . -173.0(2) no
N4 C18 C17 C16 . . . . 179.6(3) no
N4 C18 C19 C20 . . . . 0.9(6) no
N4 C22 C21 C20 . . . . 0.1(6) no
N5 ZN2 N3 C13 . . . . 9.6(3) no
N5 ZN2 N3 C17 . . . . -174.7(2) no
N5 ZN2 N3 C13 . . . . 86.5(3) no
N5 ZN2 N3 C17 . . . . -97.8(2) no
N5 ZN2 N4 C18 . . . . 62.8(7) no
N5 ZN2 N4 C22 . . . . -119.7(6) no
N5 ZN2 N4 C18 . . . . 96.2(2) no
N5 ZN2 N4 C22 . . . . -86.2(3) no
N5 ZN2 N5 C23 . . . . 173.8(3) no
N5 ZN2 N5 C27 . . . . 1.2(1) no
N5 C23 C24 C25 . . . . -1.9(6) no
N5 C27 C26 C25 . . . . -3.5(5) no
N5 C27 C27 N5 . . . . 4.6(5) no
N5 C27 C27 C26 . . . . -175.0(2) no
C1 C2 C3 C4 . . . . -1.6(5) no
C1 C6 C5 C4 . . . . 0.3(6) no
C2 C1 C6 C5 . . . . -0.6(5) no
C2 C3 C4 C5 . . . . 1.2(5) no
C3 C2 C1 C6 . . . . 1.2(5) no
C3 C4 C5 C6 . . . . -0.6(6) no
C7 C8 C9 C10 . . . . -0.3(5) no
C7 C12 C11 C10 . . . . 0.7(6) no
C8 C7 C12 C11 . . . . -0.2(5) no
C8 C9 C10 C11 . . . . 0.8(6) no
C9 C8 C7 C12 . . . . -0.0(5) no
C9 C10 C11 C12 . . . . -1.1(6) no
C13 N3 C17 C16 . . . . -0.5(4) no
C13 N3 C17 C18 . . . . 179.2(3) no
C13 C14 C15 C16 . . . . 0.3(5) no
C14 C13 N3 C17 . . . . -0.3(5) no
C14 C15 C16 C17 . . . . -1.2(5) no
C15 C16 C17 C18 . . . . -178.4(3) no
C16 C17 C18 C19 . . . . 1.6(5) no
C17 C18 N4 C22 . . . . 179.2(3) no
C17 C18 C19 C20 . . . . 178.8(4) no
C18 N4 C22 C21 . . . . 2.2(5) no
C18 C19 C20 C21 . . . . 1.5(6) no
C19 C18 N4 C22 . . . . -2.7(5) no
C19 C20 C21 C22 . . . . -2.0(7) no
C23 N5 C27 C26 . . . . 3.1(4) no
C23 N5 C27 C27 . . . . -176.5(3) no
C23 C24 C25 C26 . . . . 1.4(6) no
C24 C23 N5 C27 . . . . -0.4(5) no
C24 C25 C26 C27 . . . . 1.2(5) no
C25 C26 C27 C27 . . . . 176.1(3) no
C26 C27 C27 C26 . . . . 5.4(6) no

loop_
_cod_changelog_entry_id
_cod_changelog_entry_author
_cod_changelog_entry_date
_cod_changelog_entry_text
1 'Vaitkus, Antanas' 2022-09-17T01:15:00+03:00
;
 Removed duplicate symmetry operations from the space group symmetry operation
 list and updated space group information.
;
